data_4076851
loop_
_publ_author_name
'Rahman, Mohammed S.'
'Prince, Paul D.'
'Steed, Jonathan W.'
'Hii, King Kuok (Mimi)'

_publ_section_title
;
 Coordination Chemistry and Catalytic Activity of Ruthenium Complexes of
 Terdentate Phosphorus&#x2212;Nitrogen&#x2212;Phosphorus (PNP) and
 Bidentate Phosphorus&#x2212;Nitrogen (PNH) Ligands
;
_journal_issue 23
_journal_name_full Organometallics
_journal_page_first 4927
_journal_paper_doi 10.1021/om0201314
_journal_volume 21
_journal_year 2002
_chemical_formula_sum 'C42 H44 Cl2 N2 P2 Ru'
_chemical_formula_weight 810.70
_chemical_name_systematic
; 
 ? 
;
_space_group_IT_number 2
_symmetry_space_group_name_Hall '-P 1'
_symmetry_space_group_name_H-M 'P -1'
_atom_sites_solution_hydrogens geom
_atom_sites_solution_primary direct
_atom_sites_solution_secondary difmap
_audit_creation_method SHELXL-97
_cell_angle_alpha 97.173(4)
_cell_angle_beta 107.402(4)
_cell_angle_gamma 110.999(4)
_cell_formula_units_Z 2
_cell_length_a 10.9686(6)
_cell_length_b 12.1947(8)
_cell_length_c 16.7431(11)
_cell_measurement_temperature 293(2)
_cell_volume 1926.2(2)
_computing_cell_refinement DENZO-SMN
_computing_data_collection 'Nonius Collect'
_computing_data_reduction DENZO-SMN
_computing_molecular_graphics 'XSeed (Barbour 1999)'
_computing_structure_refinement 'SHELXL-97 (Sheldrick, 1997)'
_computing_structure_solution 'SHELXS-97 (Sheldrick, 1990)'
_diffrn_ambient_temperature 293(2)
_diffrn_measured_fraction_theta_full 0.996
_diffrn_measured_fraction_theta_max 0.996
_diffrn_measurement_device_type KappaCCD
_diffrn_radiation_monochromator graphite
_diffrn_radiation_source 'fine-focus sealed tube'
_diffrn_radiation_type MoK\a
_diffrn_radiation_wavelength 0.71073
_diffrn_reflns_av_R_equivalents 0.1110
_diffrn_reflns_av_sigmaI/netI 0.1691
_diffrn_reflns_limit_h_max 13
_diffrn_reflns_limit_h_min -12
_diffrn_reflns_limit_k_max 13
_diffrn_reflns_limit_k_min -14
_diffrn_reflns_limit_l_max 19
_diffrn_reflns_limit_l_min -19
_diffrn_reflns_number 11260
_diffrn_reflns_theta_full 25.00
_diffrn_reflns_theta_max 25.00
_diffrn_reflns_theta_min 2.70
_exptl_absorpt_coefficient_mu 0.661
_exptl_absorpt_correction_T_max 0.9677
_exptl_absorpt_correction_T_min 0.9369
_exptl_absorpt_correction_type Scalepack
_exptl_crystal_density_diffrn 1.398
_exptl_crystal_density_method 'not measured'
_exptl_crystal_F_000 836
_exptl_crystal_size_max 0.10
_exptl_crystal_size_mid 0.10
_exptl_crystal_size_min 0.05
_refine_diff_density_max 0.817
_refine_diff_density_min -0.510
_refine_diff_density_rms 0.104
_refine_ls_extinction_coef 0.0031(5)
_refine_ls_extinction_expression Fc^*^=kFc[1+0.001xFc^2^\l^3^/sin(2\q)]^-1/4^
_refine_ls_extinction_method SHELXL
_refine_ls_goodness_of_fit_ref 1.078
_refine_ls_hydrogen_treatment mixed
_refine_ls_matrix_type full
_refine_ls_number_parameters 447
_refine_ls_number_reflns 6748
_refine_ls_number_restraints 0
_refine_ls_restrained_S_all 1.078
_refine_ls_R_factor_all 0.1333
_refine_ls_R_factor_gt 0.0765
_refine_ls_shift/su_max 0.457
_refine_ls_shift/su_mean 0.013
_refine_ls_structure_factor_coef Fsqd
_refine_ls_weighting_details 'calc w=1/[\s^2^(Fo^2^)+(0.0000P)^2^+1.9003P] where P=(Fo^2^+2Fc^2^)/3'
_refine_ls_weighting_scheme calc
_refine_ls_wR_factor_gt 0.1062
_refine_ls_wR_factor_ref 0.1210
_reflns_number_gt 4349
_reflns_number_total 6748
_reflns_threshold_expression >2sigma(I)
_cod_data_source_file om0201314.cif
_cod_data_source_block d:\structs\a1paul\ppmoh\ppmoh
_cod_original_sg_symbol_H-M P-1
_cod_database_code 4076851

loop_
_symmetry_equiv_pos_as_xyz
'x, y, z'
'-x, -y, -z'

loop_
_atom_site_label
_atom_site_type_symbol
_atom_site_fract_x
_atom_site_fract_y
_atom_site_fract_z
_atom_site_U_iso_or_equiv
_atom_site_adp_type
_atom_site_occupancy
_atom_site_symmetry_multiplicity
_atom_site_calc_flag
_atom_site_refinement_flags
Ru1 Ru 0.86674(5) 0.64880(4) 0.64902(3) 0.03059(18) Uani 1 1 d .
Cl1 Cl 1.07717(15) 0.64306(14) 0.63588(10) 0.0442(4) Uani 1 1 d .
P1 P 0.97513(16) 0.85265(14) 0.70051(10) 0.0348(4) Uani 1 1 d .
N1 N 0.8393(5) 0.6909(4) 0.5199(3) 0.0395(13) Uani 1 1 d .
C1 C 0.7744(7) 0.5847(7) 0.3138(5) 0.067(2) Uani 1 1 d .
H1 H 0.8120 0.5333 0.3371 0.080 Uiso 1 1 calc R
Cl2 Cl 0.63396(15) 0.63676(14) 0.62630(10) 0.0471(4) Uani 1 1 d .
P2 P 0.89585(15) 0.58881(14) 0.77277(10) 0.0348(4) Uani 1 1 d .
N2 N 0.7458(6) 0.4482(4) 0.5861(4) 0.0407(13) Uani 1 1 d .
C2 C 0.7802(9) 0.6046(9) 0.2379(6) 0.085(3) Uani 1 1 d .
H2 H 0.8220 0.5676 0.2096 0.102 Uiso 1 1 calc R
C3 C 0.7263(10) 0.6775(9) 0.2026(5) 0.086(3) Uani 1 1 d .
H3 H 0.7324 0.6913 0.1503 0.104 Uiso 1 1 calc R
C4 C 0.6627(8) 0.7318(7) 0.2417(6) 0.074(3) Uani 1 1 d .
H4 H 0.6227 0.7802 0.2157 0.089 Uiso 1 1 calc R
C5 C 0.6588(7) 0.7134(6) 0.3216(5) 0.0584(19) Uani 1 1 d .
H5 H 0.6187 0.7518 0.3504 0.070 Uiso 1 1 calc R
C6 C 0.7148(6) 0.6378(5) 0.3580(4) 0.0409(16) Uani 1 1 d .
C7 C 0.7108(7) 0.6137(7) 0.4439(4) 0.067(2) Uani 1 1 d .
H7A H 0.6321 0.6251 0.4525 0.080 Uiso 1 1 calc R
H7B H 0.6936 0.5292 0.4409 0.080 Uiso 1 1 calc R
C8 C 0.8611(9) 0.8198(7) 0.5281(5) 0.090(3) Uani 1 1 d .
H8A H 0.8716 0.8419 0.4760 0.108 Uiso 1 1 calc R
H8B H 0.7784 0.8280 0.5324 0.108 Uiso 1 1 calc R
C9 C 0.9838(6) 0.9035(6) 0.6030(4) 0.0490(18) Uani 1 1 d .
H9A H 0.9868 0.9847 0.6096 0.059 Uiso 1 1 calc R
H9B H 1.0687 0.9064 0.5948 0.059 Uiso 1 1 calc R
C10 C 0.8992(6) 0.9438(6) 0.7473(4) 0.0383(15) Uani 1 1 d .
C11 C 0.9432(7) 1.0675(6) 0.7508(4) 0.0549(19) Uani 1 1 d .
H11 H 1.0077 1.1032 0.7259 0.066 Uiso 1 1 calc R
C12 C 0.8921(8) 1.1381(7) 0.7911(5) 0.069(2) Uani 1 1 d .
H12 H 0.9214 1.2200 0.7920 0.083 Uiso 1 1 calc R
C13 C 0.7994(8) 1.0877(8) 0.8293(5) 0.066(2) Uani 1 1 d .
H13 H 0.7666 1.1354 0.8570 0.080 Uiso 1 1 calc R
C14 C 0.7549(7) 0.9667(7) 0.8267(4) 0.062(2) Uani 1 1 d .
H14 H 0.6915 0.9322 0.8526 0.075 Uiso 1 1 calc R
C15 C 0.8037(6) 0.8948(6) 0.7854(4) 0.0462(17) Uani 1 1 d .
H15 H 0.7716 0.8125 0.7836 0.055 Uiso 1 1 calc R
C16 C 1.1581(6) 0.9300(5) 0.7764(4) 0.0360(15) Uani 1 1 d .
C17 C 1.2690(6) 0.9384(5) 0.7504(4) 0.0448(16) Uani 1 1 d .
H17 H 1.2507 0.9071 0.6924 0.054 Uiso 1 1 calc R
C18 C 1.4061(7) 0.9923(6) 0.8089(5) 0.062(2) Uani 1 1 d .
H18 H 1.4785 0.9974 0.7896 0.074 Uiso 1 1 calc R
C19 C 1.4370(7) 1.0380(6) 0.8940(5) 0.065(2) Uani 1 1 d .
H19 H 1.5298 1.0747 0.9330 0.078 Uiso 1 1 calc R
C20 C 1.3278(8) 1.0290(6) 0.9221(4) 0.062(2) Uani 1 1 d .
H20 H 1.3475 1.0591 0.9806 0.074 Uiso 1 1 calc R
C21 C 1.1891(6) 0.9756(5) 0.8639(4) 0.0456(17) Uani 1 1 d .
H21 H 1.1169 0.9703 0.8835 0.055 Uiso 1 1 calc R
C22 C 0.8202(6) 0.6330(5) 0.8491(4) 0.0379(15) Uani 1 1 d .
C23 C 0.6764(6) 0.5794(6) 0.8305(4) 0.0488(17) Uani 1 1 d .
H23 H 0.6177 0.5165 0.7806 0.059 Uiso 1 1 calc R
C24 C 0.6204(7) 0.6180(7) 0.8847(4) 0.058(2) Uani 1 1 d .
H24 H 0.5236 0.5822 0.8704 0.070 Uiso 1 1 calc R
C25 C 0.7036(8) 0.7085(7) 0.9596(4) 0.061(2) Uani 1 1 d .
H25 H 0.6645 0.7323 0.9970 0.073 Uiso 1 1 calc R
C26 C 0.8473(7) 0.7640(6) 0.9789(4) 0.059(2) Uani 1 1 d .
H26 H 0.9049 0.8269 1.0289 0.071 Uiso 1 1 calc R
C27 C 0.9048(6) 0.7268(6) 0.9247(4) 0.0444(16) Uani 1 1 d .
H27 H 1.0014 0.7644 0.9384 0.053 Uiso 1 1 calc R
C28 C 1.0645(6) 0.6044(6) 0.8497(4) 0.0393(15) Uani 1 1 d .
C29 C 1.1930(6) 0.6848(5) 0.8513(4) 0.0421(16) Uani 1 1 d .
H29 H 1.1946 0.7316 0.8115 0.051 Uiso 1 1 calc R
C30 C 1.3188(7) 0.6965(6) 0.9110(4) 0.0552(19) Uani 1 1 d .
H30 H 1.4040 0.7506 0.9112 0.066 Uiso 1 1 calc R
C31 C 1.3169(8) 0.6275(7) 0.9702(4) 0.060(2) Uani 1 1 d .
H31 H 1.4011 0.6361 1.0110 0.072 Uiso 1 1 calc R
C32 C 1.1913(8) 0.5459(7) 0.9694(5) 0.062(2) Uani 1 1 d .
H32 H 1.1905 0.4979 1.0084 0.075 Uiso 1 1 calc R
C33 C 1.0663(7) 0.5358(6) 0.9104(4) 0.0521(18) Uani 1 1 d .
H33 H 0.9816 0.4820 0.9111 0.063 Uiso 1 1 calc R
C34 C 0.7999(6) 0.4221(5) 0.7340(4) 0.0462(17) Uani 1 1 d .
H34A H 0.8647 0.3860 0.7312 0.055 Uiso 1 1 calc R
H34B H 0.7568 0.3911 0.7741 0.055 Uiso 1 1 calc R
C35 C 0.6887(7) 0.3884(6) 0.6460(4) 0.0536(18) Uani 1 1 d .
H35A H 0.6475 0.3009 0.6225 0.064 Uiso 1 1 calc R
H35B H 0.6149 0.4114 0.6511 0.064 Uiso 1 1 calc R
C36 C 0.8130(6) 0.3857(5) 0.5444(4) 0.0512(18) Uani 1 1 d .
H36A H 0.9003 0.3957 0.5879 0.061 Uiso 1 1 calc R
H36B H 0.8366 0.4259 0.5011 0.061 Uiso 1 1 calc R
C37 C 0.7252(6) 0.2507(6) 0.5011(4) 0.0419(16) Uani 1 1 d .
C38 C 0.7731(8) 0.1674(7) 0.5274(5) 0.069(2) Uani 1 1 d .
H38 H 0.8583 0.1924 0.5734 0.082 Uiso 1 1 calc R
C39 C 0.6941(11) 0.0455(9) 0.4852(7) 0.092(3) Uani 1 1 d .
H39 H 0.7276 -0.0109 0.5030 0.110 Uiso 1 1 calc R
C40 C 0.5688(12) 0.0060(8) 0.4186(7) 0.090(3) Uani 1 1 d .
H40 H 0.5163 -0.0763 0.3909 0.108 Uiso 1 1 calc R
C41 C 0.5228(9) 0.0889(8) 0.3940(5) 0.077(3) Uani 1 1 d .
H41 H 0.4364 0.0636 0.3490 0.092 Uiso 1 1 calc R
C42 C 0.6007(7) 0.2105(6) 0.4339(4) 0.0576(19) Uani 1 1 d .
H42 H 0.5675 0.2664 0.4145 0.069 Uiso 1 1 calc R
H2N H 0.670(7) 0.441(6) 0.543(4) 0.07(3) Uiso 1 1 d .

loop_
_atom_site_aniso_label
_atom_site_aniso_U_11
_atom_site_aniso_U_22
_atom_site_aniso_U_33
_atom_site_aniso_U_23
_atom_site_aniso_U_13
_atom_site_aniso_U_12
Ru1 0.0298(3) 0.0309(3) 0.0335(3) 0.0080(2) 0.0147(2) 0.0129(2)
Cl1 0.0373(8) 0.0497(10) 0.0507(10) 0.0078(8) 0.0229(8) 0.0199(8)
P1 0.0355(9) 0.0328(9) 0.0350(9) 0.0090(7) 0.0106(7) 0.0151(7)
N1 0.041(3) 0.031(3) 0.028(3) 0.005(2) 0.002(2) 0.004(2)
C1 0.067(5) 0.060(5) 0.063(5) 0.005(4) 0.009(4) 0.031(4)
Cl2 0.0348(8) 0.0507(10) 0.0557(10) 0.0086(8) 0.0181(8) 0.0183(8)
P2 0.0372(9) 0.0359(9) 0.0390(9) 0.0135(7) 0.0189(8) 0.0185(8)
N2 0.044(3) 0.033(3) 0.047(3) 0.007(3) 0.029(3) 0.010(3)
C2 0.081(6) 0.094(8) 0.068(6) -0.006(5) 0.031(5) 0.029(5)
C3 0.088(7) 0.085(7) 0.052(5) 0.019(5) 0.027(5) -0.002(6)
C4 0.074(6) 0.051(5) 0.073(6) 0.026(4) 0.001(5) 0.018(4)
C5 0.052(4) 0.053(5) 0.065(5) 0.008(4) 0.017(4) 0.023(4)
C6 0.040(4) 0.036(4) 0.036(4) 0.017(3) 0.006(3) 0.010(3)
C7 0.061(5) 0.064(5) 0.051(4) 0.020(4) 0.016(4) 0.003(4)
C8 0.128(7) 0.060(6) 0.049(5) 0.023(4) 0.020(5) 0.012(5)
C9 0.054(4) 0.041(4) 0.038(4) 0.020(3) 0.010(3) 0.007(3)
C10 0.037(3) 0.040(4) 0.039(4) 0.010(3) 0.010(3) 0.021(3)
C11 0.049(4) 0.043(4) 0.071(5) 0.011(4) 0.020(4) 0.022(4)
C12 0.067(5) 0.038(4) 0.102(6) 0.007(4) 0.024(5) 0.032(4)
C13 0.054(5) 0.070(6) 0.071(5) -0.002(4) 0.009(4) 0.040(4)
C14 0.055(4) 0.072(6) 0.065(5) 0.011(4) 0.021(4) 0.037(4)
C15 0.052(4) 0.043(4) 0.050(4) 0.009(3) 0.015(3) 0.033(3)
C16 0.039(3) 0.028(3) 0.035(3) 0.005(3) 0.009(3) 0.012(3)
C17 0.039(4) 0.044(4) 0.046(4) 0.007(3) 0.014(3) 0.015(3)
C18 0.039(4) 0.065(5) 0.071(5) 0.013(4) 0.015(4) 0.017(4)
C19 0.044(4) 0.059(5) 0.070(6) 0.006(4) -0.007(4) 0.023(4)
C20 0.072(5) 0.056(5) 0.046(4) 0.002(4) 0.001(4) 0.035(4)
C21 0.040(4) 0.044(4) 0.051(4) 0.010(3) 0.009(3) 0.022(3)
C22 0.039(4) 0.046(4) 0.040(4) 0.020(3) 0.020(3) 0.023(3)
C23 0.042(4) 0.058(5) 0.048(4) 0.009(3) 0.021(3) 0.021(3)
C24 0.043(4) 0.080(6) 0.057(5) 0.018(4) 0.022(4) 0.028(4)
C25 0.072(5) 0.092(6) 0.053(5) 0.027(4) 0.043(4) 0.053(5)
C26 0.066(5) 0.066(5) 0.044(4) -0.002(3) 0.017(4) 0.034(4)
C27 0.037(4) 0.053(4) 0.042(4) 0.007(3) 0.016(3) 0.018(3)
C28 0.041(4) 0.051(4) 0.036(4) 0.014(3) 0.018(3) 0.028(3)
C29 0.051(4) 0.042(4) 0.039(4) 0.014(3) 0.017(3) 0.023(3)
C30 0.039(4) 0.062(5) 0.057(4) 0.016(4) 0.012(4) 0.018(4)
C31 0.065(5) 0.079(6) 0.051(4) 0.023(4) 0.017(4) 0.046(5)
C32 0.065(5) 0.088(6) 0.066(5) 0.045(4) 0.036(4) 0.049(5)
C33 0.058(4) 0.069(5) 0.055(4) 0.030(4) 0.037(4) 0.036(4)
C34 0.058(4) 0.042(4) 0.047(4) 0.022(3) 0.026(3) 0.020(3)
C35 0.066(5) 0.034(4) 0.064(5) 0.015(3) 0.037(4) 0.013(3)
C36 0.049(4) 0.037(4) 0.064(5) 0.001(3) 0.024(4) 0.015(3)
C37 0.048(4) 0.045(4) 0.044(4) 0.010(3) 0.025(3) 0.026(3)
C38 0.072(5) 0.074(6) 0.077(6) 0.027(5) 0.027(4) 0.048(5)
C39 0.117(8) 0.063(7) 0.139(9) 0.045(6) 0.073(7) 0.058(6)
C40 0.115(8) 0.034(5) 0.115(8) -0.001(5) 0.072(7) 0.008(5)
C41 0.074(6) 0.066(6) 0.057(5) -0.005(4) 0.017(4) 0.006(5)
C42 0.074(5) 0.050(5) 0.048(4) 0.005(3) 0.018(4) 0.031(4)

loop_
_atom_type_symbol
_atom_type_description
_atom_type_scat_dispersion_real
_atom_type_scat_dispersion_imag
_atom_type_scat_source
C C 0.0033 0.0016 'International Tables Vol C Tables 4.2.6.8 and 6.1.1.4'
H H 0.0000 0.0000 'International Tables Vol C Tables 4.2.6.8 and 6.1.1.4'
N N 0.0061 0.0033 'International Tables Vol C Tables 4.2.6.8 and 6.1.1.4'
P P 0.1023 0.0942 'International Tables Vol C Tables 4.2.6.8 and 6.1.1.4'
Cl Cl 0.1484 0.1585 'International Tables Vol C Tables 4.2.6.8 and 6.1.1.4'
Ru Ru -1.2594 0.8363 'International Tables Vol C Tables 4.2.6.8 and 6.1.1.4'

loop_
_geom_angle_atom_site_label_1
_geom_angle_atom_site_label_2
_geom_angle_atom_site_label_3
_geom_angle
N1 Ru1 N2 91.65(19)
N1 Ru1 P1 83.56(13)
N2 Ru1 P1 174.47(16)
N1 Ru1 P2 174.02(14)
N2 Ru1 P2 83.47(15)
P1 Ru1 P2 101.47(6)
N1 Ru1 Cl1 81.68(14)
N2 Ru1 Cl1 91.13(14)
P1 Ru1 Cl1 90.92(6)
P2 Ru1 Cl1 94.92(6)
N1 Ru1 Cl2 87.16(13)
N2 Ru1 Cl2 82.05(15)
P1 Ru1 Cl2 94.90(6)
P2 Ru1 Cl2 95.56(6)
Cl1 Ru1 Cl2 166.76(5)
C16 P1 C9 102.7(3)
C16 P1 C10 99.7(3)
C9 P1 C10 103.5(3)
C16 P1 Ru1 121.8(2)
C9 P1 Ru1 102.5(2)
C10 P1 Ru1 123.6(2)
C7 N1 C8 108.7(5)
C7 N1 Ru1 120.0(4)
C8 N1 Ru1 110.2(4)
C2 C1 C6 121.8(8)
C28 P2 C34 100.9(3)
C28 P2 C22 100.0(3)
C34 P2 C22 104.4(3)
C28 P2 Ru1 125.1(2)
C34 P2 Ru1 103.2(2)
C22 P2 Ru1 120.06(19)
C35 N2 C36 114.5(5)
C35 N2 Ru1 109.0(4)
C36 N2 Ru1 117.7(4)
C3 C2 C1 120.4(9)
C2 C3 C4 121.3(9)
C3 C4 C5 118.5(8)
C6 C5 C4 119.9(7)
C1 C6 C5 117.9(7)
C1 C6 C7 120.3(7)
C5 C6 C7 121.8(7)
N1 C7 C6 115.0(5)
C9 C8 N1 113.0(6)
C8 C9 P1 109.5(5)
C15 C10 C11 117.4(6)
C15 C10 P1 121.4(5)
C11 C10 P1 121.1(5)
C12 C11 C10 121.0(7)
C13 C12 C11 120.3(7)
C12 C13 C14 119.7(7)
C13 C14 C15 120.5(8)
C10 C15 C14 121.1(7)
C17 C16 C21 117.8(5)
C17 C16 P1 121.8(4)
C21 C16 P1 120.3(5)
C18 C17 C16 121.3(6)
C19 C18 C17 121.2(7)
C18 C19 C20 118.8(7)
C21 C20 C19 120.7(7)
C20 C21 C16 120.3(6)
C23 C22 C27 118.0(6)
C23 C22 P2 121.0(5)
C27 C22 P2 120.8(4)
C24 C23 C22 120.6(6)
C23 C24 C25 121.4(6)
C24 C25 C26 118.9(6)
C27 C26 C25 120.4(6)
C26 C27 C22 120.7(6)
C29 C28 C33 117.7(6)
C29 C28 P2 122.3(5)
C33 C28 P2 120.0(5)
C30 C29 C28 121.2(6)
C31 C30 C29 119.6(7)
C32 C31 C30 120.4(7)
C31 C32 C33 119.6(7)
C32 C33 C28 121.4(6)
C35 C34 P2 109.6(4)
N2 C35 C34 111.8(5)
N2 C36 C37 115.5(5)
C42 C37 C38 118.4(6)
C42 C37 C36 121.2(6)
C38 C37 C36 120.3(6)
C37 C38 C39 119.4(8)
C40 C39 C38 121.7(8)
C41 C40 C39 118.1(8)
C40 C41 C42 121.2(8)
C37 C42 C41 121.1(7)

loop_
_geom_bond_atom_site_label_1
_geom_bond_atom_site_label_2
_geom_bond_distance
Ru1 N1 2.242(5)
Ru1 N2 2.246(5)
Ru1 P1 2.2516(16)
Ru1 P2 2.2539(17)
Ru1 Cl1 2.4076(15)
Ru1 Cl2 2.4129(16)
P1 C16 1.830(6)
P1 C9 1.834(6)
P1 C10 1.838(6)
N1 C7 1.473(7)
N1 C8 1.485(8)
C1 C2 1.338(11)
C1 C6 1.367(9)
P2 C28 1.838(6)
P2 C34 1.841(6)
P2 C22 1.843(6)
N2 C35 1.469(8)
N2 C36 1.480(7)
C2 C3 1.337(12)
C3 C4 1.360(11)
C4 C5 1.395(10)
C5 C6 1.386(9)
C6 C7 1.514(8)
C8 C9 1.454(8)
C10 C15 1.381(8)
C10 C11 1.397(8)
C11 C12 1.392(9)
C12 C13 1.365(10)
C13 C14 1.369(10)
C14 C15 1.392(8)
C16 C17 1.385(8)
C16 C21 1.391(8)
C17 C18 1.379(8)
C18 C19 1.354(9)
C19 C20 1.388(10)
C20 C21 1.390(8)
C22 C23 1.389(8)
C22 C27 1.395(8)
C23 C24 1.362(8)
C24 C25 1.368(9)
C25 C26 1.387(9)
C26 C27 1.368(8)
C28 C29 1.389(8)
C28 C33 1.395(8)
C29 C30 1.387(8)
C30 C31 1.378(9)
C31 C32 1.375(9)
C32 C33 1.381(8)
C34 C35 1.497(8)
C36 C37 1.520(8)
C37 C42 1.354(8)
C37 C38 1.364(9)
C38 C39 1.381(11)
C39 C40 1.356(11)
C40 C41 1.339(12)
C41 C42 1.370(9)

loop_
_geom_torsion_atom_site_label_1
_geom_torsion_atom_site_label_2
_geom_torsion_atom_site_label_3
_geom_torsion_atom_site_label_4
_geom_torsion
N1 Ru1 P1 C16 -121.1(3)
N2 Ru1 P1 C16 -151.4(14)
P2 Ru1 P1 C16 55.6(2)
Cl1 Ru1 P1 C16 -39.6(2)
Cl2 Ru1 P1 C16 152.3(2)
N1 Ru1 P1 C9 -7.4(3)
N2 Ru1 P1 C9 -37.6(15)
P2 Ru1 P1 C9 169.4(2)
Cl1 Ru1 P1 C9 74.2(2)
Cl2 Ru1 P1 C9 -93.9(2)
N1 Ru1 P1 C10 108.3(3)
N2 Ru1 P1 C10 78.1(15)
P2 Ru1 P1 C10 -74.9(2)
Cl1 Ru1 P1 C10 -170.1(2)
Cl2 Ru1 P1 C10 21.8(2)
N2 Ru1 N1 C7 32.5(5)
P1 Ru1 N1 C7 -144.7(5)
P2 Ru1 N1 C7 67.7(14)
Cl1 Ru1 N1 C7 123.4(5)
Cl2 Ru1 N1 C7 -49.5(5)
N2 Ru1 N1 C8 159.8(5)
P1 Ru1 N1 C8 -17.4(5)
P2 Ru1 N1 C8 -165.0(11)
Cl1 Ru1 N1 C8 -109.3(5)
Cl2 Ru1 N1 C8 77.9(5)
N1 Ru1 P2 C28 77.7(13)
N2 Ru1 P2 C28 113.2(3)
P1 Ru1 P2 C28 -69.3(2)
Cl1 Ru1 P2 C28 22.6(2)
Cl2 Ru1 P2 C28 -165.5(2)
N1 Ru1 P2 C34 -36.0(13)
N2 Ru1 P2 C34 -0.6(3)
P1 Ru1 P2 C34 176.9(2)
Cl1 Ru1 P2 C34 -91.1(2)
Cl2 Ru1 P2 C34 80.8(2)
N1 Ru1 P2 C22 -151.5(12)
N2 Ru1 P2 C22 -116.0(3)
P1 Ru1 P2 C22 61.5(2)
Cl1 Ru1 P2 C22 153.4(2)
Cl2 Ru1 P2 C22 -34.7(2)
N1 Ru1 N2 C35 -156.8(4)
P1 Ru1 N2 C35 -126.7(14)
P2 Ru1 N2 C35 26.7(4)
Cl1 Ru1 N2 C35 121.5(4)
Cl2 Ru1 N2 C35 -69.9(4)
N1 Ru1 N2 C36 70.5(5)
P1 Ru1 N2 C36 100.6(15)
P2 Ru1 N2 C36 -106.0(5)
Cl1 Ru1 N2 C36 -11.2(5)
Cl2 Ru1 N2 C36 157.4(5)
C6 C1 C2 C3 -0.4(13)
C1 C2 C3 C4 -0.9(14)
C2 C3 C4 C5 2.1(13)
C3 C4 C5 C6 -2.1(11)
C2 C1 C6 C5 0.4(10)
C2 C1 C6 C7 -179.7(7)
C4 C5 C6 C1 0.9(10)
C4 C5 C6 C7 -179.0(6)
C8 N1 C7 C6 61.8(8)
Ru1 N1 C7 C6 -170.2(5)
C1 C6 C7 N1 84.2(8)
C5 C6 C7 N1 -95.9(8)
C7 N1 C8 C9 178.4(6)
Ru1 N1 C8 C9 45.0(8)
N1 C8 C9 P1 -52.3(8)
C16 P1 C9 C8 160.0(6)
C10 P1 C9 C8 -96.6(6)
Ru1 P1 C9 C8 32.9(6)
C16 P1 C10 C15 -112.5(5)
C9 P1 C10 C15 141.8(5)
Ru1 P1 C10 C15 26.6(6)
C16 P1 C10 C11 63.1(5)
C9 P1 C10 C11 -42.6(5)
Ru1 P1 C10 C11 -157.9(4)
C15 C10 C11 C12 -0.2(9)
P1 C10 C11 C12 -175.9(5)
C10 C11 C12 C13 1.2(11)
C11 C12 C13 C14 -1.1(11)
C12 C13 C14 C15 0.1(10)
C11 C10 C15 C14 -0.7(9)
P1 C10 C15 C14 175.0(5)
C13 C14 C15 C10 0.8(10)
C9 P1 C16 C17 -41.8(6)
C10 P1 C16 C17 -148.1(5)
Ru1 P1 C16 C17 71.9(6)
C9 P1 C16 C21 142.4(5)
C10 P1 C16 C21 36.1(5)
Ru1 P1 C16 C21 -103.9(5)
C21 C16 C17 C18 -1.3(9)
P1 C16 C17 C18 -177.2(5)
C16 C17 C18 C19 0.6(11)
C17 C18 C19 C20 0.4(11)
C18 C19 C20 C21 -0.8(11)
C19 C20 C21 C16 0.2(10)
C17 C16 C21 C20 0.9(9)
P1 C16 C21 C20 176.8(5)
C28 P2 C22 C23 -145.8(5)
C34 P2 C22 C23 -41.6(6)
Ru1 P2 C22 C23 73.2(6)
C28 P2 C22 C27 38.4(6)
C34 P2 C22 C27 142.6(5)
Ru1 P2 C22 C27 -102.6(5)
C27 C22 C23 C24 0.2(10)
P2 C22 C23 C24 -175.8(5)
C22 C23 C24 C25 -1.4(11)
C23 C24 C25 C26 2.1(11)
C24 C25 C26 C27 -1.5(11)
C25 C26 C27 C22 0.3(11)
C23 C22 C27 C26 0.4(9)
P2 C22 C27 C26 176.3(5)
C34 P2 C28 C29 133.8(5)
C22 P2 C28 C29 -119.2(5)
Ru1 P2 C28 C29 19.0(6)
C34 P2 C28 C33 -47.4(6)
C22 P2 C28 C33 59.5(6)
Ru1 P2 C28 C33 -162.2(4)
C33 C28 C29 C30 0.0(9)
P2 C28 C29 C30 178.8(5)
C28 C29 C30 C31 -0.1(10)
C29 C30 C31 C32 1.0(11)
C30 C31 C32 C33 -1.8(11)
C31 C32 C33 C28 1.7(11)
C29 C28 C33 C32 -0.8(10)
P2 C28 C33 C32 -179.6(5)
C28 P2 C34 C35 -155.4(4)
C22 P2 C34 C35 101.1(5)
Ru1 P2 C34 C35 -25.1(5)
C36 N2 C35 C34 83.0(7)
Ru1 N2 C35 C34 -51.3(6)
P2 C34 C35 N2 51.0(6)
C35 N2 C36 C37 51.2(8)
Ru1 N2 C36 C37 -178.7(4)
N2 C36 C37 C42 62.1(9)
N2 C36 C37 C38 -120.3(7)
C42 C37 C38 C39 0.0(11)
C36 C37 C38 C39 -177.8(7)
C37 C38 C39 C40 -0.7(13)
C38 C39 C40 C41 0.2(14)
C39 C40 C41 C42 1.0(13)
C38 C37 C42 C41 1.2(10)
C36 C37 C42 C41 178.9(6)
C40 C41 C42 C37 -1.7(12)
